data_2013999
loop_
_publ_author_name
'Genge, Anthony R. J.'
'Levason, William'
'Patel, Rina'
'Reid, Gillian'
'Webster, Michael'

_publ_section_title
;
 Hydrates of tin tetrachloride
;
_journal_issue 4
_journal_name_full 'Acta Crystallographica Section C'
_journal_page_first i47
_journal_page_last i49
_journal_paper_doi 10.1107/S0108270104005633
_journal_volume 60
_journal_year 2004
_chemical_formula_iupac '[Sn Cl4 (H2 O1)2], 2H2 O'
_chemical_formula_moiety 'Cl4 H4 O2 Sn, 2H2 O'
_chemical_formula_sum 'Cl4 H8 O4 Sn'
_chemical_formula_weight 332.55
_chemical_name_systematic
;
Tetrachlorodiaquatin(IV) dihydrate
;
_space_group_IT_number 9
_symmetry_cell_setting monoclinic
_symmetry_space_group_name_Hall 'C -2yc'
_symmetry_space_group_name_H-M 'C 1 c 1'
_atom_sites_solution_hydrogens difmap
_atom_sites_solution_primary direct
_atom_sites_solution_secondary difmap
_audit_creation_method 'SHELXL-97 + hand edit'
_cell_angle_alpha 90.00
_cell_angle_beta 93.77(2)
_cell_angle_gamma 90.00
_cell_formula_units_Z 8
_cell_length_a 23.987(4)
_cell_length_b 6.714(6)
_cell_length_c 11.580(3)
_cell_measurement_reflns_used 25
_cell_measurement_temperature 150(2)
_cell_measurement_theta_max 24.9
_cell_measurement_theta_min 23.6
_cell_volume 1860.9(18)
_computing_structure_refinement 'SHELXL97 (Sheldrick, 1997)'
_computing_structure_solution 'SHELXS97 (Sheldrick, 1997)'
_diffrn_ambient_temperature 150(2)
_diffrn_measured_fraction_theta_full 0.997
_diffrn_measured_fraction_theta_max 0.997
_diffrn_measurement_device_type 'Rigaku AFC7S'
_diffrn_measurement_method \w/2\q
_diffrn_radiation_monochromator graphite
_diffrn_radiation_source 'fine-focus sealed tube'
_diffrn_radiation_type MoK\a
_diffrn_radiation_wavelength 0.71073
_diffrn_reflns_av_R_equivalents 0.0000
_diffrn_reflns_av_sigmaI/netI 0.0183
_diffrn_reflns_limit_h_max 28
_diffrn_reflns_limit_h_min -28
_diffrn_reflns_limit_k_max 0
_diffrn_reflns_limit_k_min -7
_diffrn_reflns_limit_l_max 13
_diffrn_reflns_limit_l_min 0
_diffrn_reflns_number 1717
_diffrn_reflns_theta_full 25.00
_diffrn_reflns_theta_max 25.00
_diffrn_reflns_theta_min 3.15
_diffrn_standards_decay_% 0
_diffrn_standards_interval_count 200
_diffrn_standards_number 3
_exptl_absorpt_coefficient_mu 3.850
_exptl_absorpt_correction_T_max 0.340
_exptl_absorpt_correction_T_min 0.241
_exptl_absorpt_correction_type psi-scan
_exptl_absorpt_process_details '(North et al., 1968)'
_exptl_crystal_colour colourless
_exptl_crystal_density_diffrn 2.374
_exptl_crystal_density_method 'not measured'
_exptl_crystal_description block
_exptl_crystal_F_000 1264
_exptl_crystal_size_max 0.42
_exptl_crystal_size_mid 0.34
_exptl_crystal_size_min 0.28
_refine_diff_density_max 0.939
_refine_diff_density_min -2.232
_refine_ls_abs_structure_details 'Flack (1983)'
_refine_ls_abs_structure_Flack 0.11(3)
_refine_ls_extinction_method none
_refine_ls_goodness_of_fit_ref 1.127
_refine_ls_hydrogen_treatment noref
_refine_ls_matrix_type full
_refine_ls_number_parameters 164
_refine_ls_number_reflns 1717
_refine_ls_number_restraints 13
_refine_ls_restrained_S_all 1.122
_refine_ls_R_factor_all 0.0291
_refine_ls_R_factor_gt 0.0289
_refine_ls_shift/su_max 0.000
_refine_ls_shift/su_mean 0.000
_refine_ls_structure_factor_coef Fsqd
_refine_ls_weighting_details 'w = 1/[\s^2^(Fo^2^)+(0.0598P)^2^] where P = (Fo^2^+2Fc^2^)/3'
_refine_ls_weighting_scheme calc
_refine_ls_wR_factor_gt 0.0741
_refine_ls_wR_factor_ref 0.0742
_reflns_number_gt 1704
_reflns_number_total 1717
_reflns_threshold_expression I>2\s(I)
_cod_data_source_file gd1307.cif
_cod_data_source_block II
_cod_depositor_comments
;
 Marking attached hydrogen atoms.

 Antanas Vaitkus,
 2017-03-27
;
_cod_original_sg_symbol_H-M 'C c'
_cod_database_code 2013999
_cod_database_fobs_code 2013999

loop_
_symmetry_equiv_pos_as_xyz
'x, y, z'
'x, -y, z+1/2'
'x+1/2, y+1/2, z'
'x+1/2, -y+1/2, z+1/2'

loop_
_atom_site_label
_atom_site_fract_x
_atom_site_fract_y
_atom_site_fract_z
_atom_site_U_iso_or_equiv
_atom_site_adp_type
_atom_site_calc_flag
_atom_site_refinement_flags
_atom_site_occupancy
_atom_site_disorder_assembly
_atom_site_disorder_group
_atom_site_type_symbol
_atom_site_attached_hydrogens
Sn1 0.242986(18) 0.12803(7) 0.17477(3) 0.01388(15) Uani d D 1 . . Sn 0
Sn2 -0.009876(17) 0.33648(7) -0.08266(3) 0.01389(15) Uani d . 1 . . Sn 0
Cl1 0.27173(8) -0.1780(3) 0.09203(15) 0.0199(4) Uani d . 1 . . Cl 0
Cl2 0.20962(8) 0.3850(3) 0.29478(16) 0.0215(4) Uani d . 1 . . Cl 0
Cl3 0.32761(7) 0.2997(3) 0.13795(16) 0.0224(4) Uani d . 1 . . Cl 0
Cl4 0.19213(7) 0.2397(3) 0.00579(15) 0.0228(4) Uani d . 1 . . Cl 0
Cl5 -0.09836(7) 0.2192(3) -0.03083(15) 0.0234(4) Uani d . 1 . . Cl 0
Cl6 0.07409(7) 0.4236(3) -0.17073(17) 0.0223(4) Uani d . 1 . . Cl 0
Cl7 0.03933(8) 0.1873(3) 0.07930(16) 0.0257(4) Uani d . 1 . . Cl 0
Cl8 -0.01963(9) 0.6577(3) 0.00414(17) 0.0235(4) Uani d . 1 . . Cl 0
O1 0.2850(2) 0.0240(8) 0.3316(4) 0.0189(11) Uani d D 1 . . O 0
O2 0.1741(2) -0.0426(8) 0.2246(4) 0.0205(11) Uani d D 1 . . O 0
O3 -0.0049(2) 0.0798(7) -0.1859(4) 0.0182(11) Uani d D 1 . . O 0
O4 -0.0534(2) 0.4506(8) -0.2354(5) 0.0240(12) Uani d D 1 . . O 0
O5 0.3170(2) 0.6573(8) 0.3650(5) 0.0224(12) Uani d . 1 . . O 2
O6 0.4130(3) 0.6733(8) 0.2488(5) 0.0230(12) Uani d . 1 . . O 2
O7 0.1290(2) 0.3042(9) 0.5742(5) 0.0296(13) Uani d . 1 . . O 2
O8 0.0935(2) 0.8945(9) -0.1473(5) 0.0267(13) Uani d . 1 . . O 2
H1 0.2773 0.0388 0.4005 0.037 Uiso d D 1 . . H 0
H2 0.2892 -0.1003 0.3392 0.037 Uiso d D 1 . . H 0
H3 0.1456 0.0174 0.2477 0.037 Uiso d D 1 . . H 0
H4 0.1609 -0.1099 0.1678 0.037 Uiso d D 1 . . H 0
H5 0.0229 0.0112 -0.1618 0.037 Uiso d D 1 . . H 0
H6 -0.0320 0.0012 -0.1844 0.037 Uiso d D 1 . . H 0
H7 -0.0637 0.5686 -0.2296 0.037 Uiso d D 1 . . H 0
H8 -0.0561 0.4042 -0.3023 0.037 Uiso d D 1 . . H 0

loop_
_atom_site_aniso_label
_atom_site_aniso_U_11
_atom_site_aniso_U_22
_atom_site_aniso_U_33
_atom_site_aniso_U_12
_atom_site_aniso_U_13
_atom_site_aniso_U_23
Sn1 0.0125(2) 0.0175(2) 0.0120(2) 0.00048(19) 0.00384(17) 0.0000(2)
Sn2 0.0124(3) 0.0178(2) 0.0119(2) -0.00094(18) 0.00420(17) 0.00003(19)
Cl1 0.0233(10) 0.0211(8) 0.0160(8) 0.0045(7) 0.0059(7) -0.0018(7)
Cl2 0.0200(9) 0.0208(9) 0.0246(10) 0.0015(6) 0.0068(7) -0.0053(7)
Cl3 0.0161(8) 0.0294(10) 0.0223(9) -0.0055(7) 0.0059(7) 0.0014(8)
Cl4 0.0209(8) 0.0307(10) 0.0166(8) 0.0034(8) 0.0004(6) 0.0047(8)
Cl5 0.0154(8) 0.0352(11) 0.0202(9) -0.0042(8) 0.0060(6) -0.0011(8)
Cl6 0.0167(8) 0.0283(10) 0.0228(9) -0.0047(7) 0.0082(7) 0.0002(8)
Cl7 0.0237(9) 0.0355(11) 0.0175(9) 0.0029(8) -0.0014(7) 0.0075(8)
Cl8 0.0330(11) 0.0183(8) 0.0199(9) -0.0003(7) 0.0063(8) -0.0027(7)
O1 0.027(3) 0.021(3) 0.009(3) 0.003(2) 0.0024(19) 0.000(2)
O2 0.023(3) 0.024(3) 0.016(3) -0.003(2) 0.008(2) -0.007(2)
O3 0.015(3) 0.015(3) 0.024(3) -0.002(2) 0.002(2) -0.007(2)
O4 0.025(3) 0.028(3) 0.018(3) 0.007(2) -0.002(2) -0.005(2)
O5 0.017(3) 0.029(3) 0.021(3) 0.006(2) 0.000(2) 0.001(2)
O6 0.029(3) 0.026(3) 0.014(3) -0.003(2) -0.001(2) -0.001(2)
O7 0.027(3) 0.031(3) 0.030(3) 0.006(2) 0.003(2) 0.006(3)
O8 0.018(3) 0.034(3) 0.029(3) 0.000(2) 0.011(2) 0.005(3)

loop_
_atom_type_symbol
_atom_type_description
_atom_type_scat_dispersion_real
_atom_type_scat_dispersion_imag
_atom_type_scat_source
Cl Cl 0.1484 0.1585 'International Tables Vol C Tables 4.2.6.8 and 6.1.1.4'
Sn Sn -0.6537 1.4246 'International Tables Vol C Tables 4.2.6.8 and 6.1.1.4'
O O 0.0106 0.0060 'International Tables Vol C Tables 4.2.6.8 and 6.1.1.4'
H H 0.0000 0.0000 'International Tables Vol C Tables 4.2.6.8 and 6.1.1.4'

loop_
_geom_angle_atom_site_label_1
_geom_angle_atom_site_label_2
_geom_angle_atom_site_label_3
_geom_angle
O2 Sn1 O1 85.7(2)
O2 Sn1 Cl4 91.59(15)
O1 Sn1 Cl4 177.05(16)
O2 Sn1 Cl2 86.28(15)
O1 Sn1 Cl2 84.19(15)
Cl4 Sn1 Cl2 94.49(8)
O2 Sn1 Cl1 83.97(15)
O1 Sn1 Cl1 85.83(15)
Cl4 Sn1 Cl1 95.04(8)
Cl2 Sn1 Cl1 166.53(7)
O2 Sn1 Cl3 172.71(15)
O1 Sn1 Cl3 87.15(15)
Cl4 Sn1 Cl3 95.59(7)
Cl2 Sn1 Cl3 94.37(8)
Cl1 Sn1 Cl3 94.14(8)
O3 Sn2 O4 82.3(2)
O3 Sn2 Cl7 93.41(16)
O4 Sn2 Cl7 175.73(16)
O3 Sn2 Cl5 87.55(14)
O4 Sn2 Cl5 86.09(17)
Cl7 Sn2 Cl5 93.82(7)
O3 Sn2 Cl6 82.94(15)
O4 Sn2 Cl6 86.49(17)
Cl7 Sn2 Cl6 92.94(7)
Cl5 Sn2 Cl6 168.64(7)
O3 Sn2 Cl8 170.15(15)
O4 Sn2 Cl8 88.20(16)
Cl7 Sn2 Cl8 96.06(8)
Cl5 Sn2 Cl8 94.51(8)
Cl6 Sn2 Cl8 93.84(8)
Sn1 O1 H1 130.5
Sn1 O1 H2 117.2
H1 O1 H2 92.9
Sn1 O2 H3 119.1
Sn1 O2 H4 109.8
H3 O2 H4 103.2
Sn2 O3 H5 109.4
Sn2 O3 H6 115.5
H5 O3 H6 104.3
Sn2 O4 H7 113.9
Sn2 O4 H8 129.7
H7 O4 H8 115.2

loop_
_geom_bond_atom_site_label_1
_geom_bond_atom_site_label_2
_geom_bond_site_symmetry_2
_geom_bond_distance
_geom_bond_publ_flag
Sn1 O2 . 2.121(5) ?
Sn1 O1 . 2.136(5) ?
Sn1 Cl4 . 2.3591(19) ?
Sn1 Cl2 . 2.386(2) ?
Sn1 Cl1 . 2.388(2) ?
Sn1 Cl3 . 2.3968(19) ?
Sn2 O3 . 2.106(5) ?
Sn2 O4 . 2.137(6) ?
Sn2 Cl7 . 2.371(2) ?
Sn2 Cl5 . 2.3775(19) ?
Sn2 Cl6 . 2.3895(18) ?
Sn2 Cl8 . 2.397(3) ?
O1 H1 . 0.8368 ?
O1 H2 . 0.8448 ?
O2 H3 . 0.8530 ?
O2 H4 . 0.8430 ?
O3 H5 . 0.8420 ?
O3 H6 . 0.8380 ?
O4 H7 . 0.8336 ?
O4 H8 . 0.8338 ?

loop_
_geom_hbond_atom_site_label_D
_geom_hbond_atom_site_label_H
_geom_hbond_atom_site_label_A
_geom_hbond_site_symmetry_A
_geom_hbond_distance_DH
_geom_hbond_distance_HA
_geom_hbond_distance_DA
_geom_hbond_angle_DHA
_geom_hbond_publ_flag
O1 H1 Cl1 2 0.84 2.42 3.223(5) 162 y
O1 H2 O5 1_545 0.84 1.78 2.600(8) 164 y
O2 H3 O8 2_565 0.85 1.89 2.703(7) 158 y
O2 H4 O7 2_554 0.84 1.83 2.653(8) 165 y
O3 H5 O8 1_545 0.84 1.86 2.680(8) 162 y
O3 H6 O6 4_454 0.84 1.89 2.672(8) 154 y
O4 H7 O6 4_464 0.83 1.83 2.653(8) 167 y
O4 H8 Cl8 2_564 0.83 2.49 3.256(6) 153 y
